data_1532312
loop_
_publ_author_name
'Song, J.-R.'
'Ma, H.-X.'
'Hu, R.-Z.'
'Dong, W.'
'Sun, X.-H.'
'Yu, K.-B.'

_publ_section_title
;
 Preparation, crystal structure and thermodynamical properties of Na(N T
 O) (H2 O)
;
_journal_name_full 'Hua Hsueh Hsueh Pao'
_journal_page_first 1946
_journal_page_last 1951
_journal_volume 59
_journal_year 2001
_chemical_formula_sum 'C2 H3 N4 Na O4'
_chemical_name_systematic 'Na (O C (N H) N C (N O2) N) (H2 O)'
_space_group_IT_number 14
_symmetry_space_group_name_Hall '-P 2ybc'
_symmetry_space_group_name_H-M 'P 1 21/c 1'
_cell_angle_alpha 90
_cell_angle_beta 103.85
_cell_angle_gamma 90
_cell_formula_units_Z 4
_cell_length_a 6.303
_cell_length_b 8.285
_cell_length_c 11.574
_cell_volume 586.826
_citation_journal_id_ASTM HHHPA4
_cod_data_source_file Song_HHHPA4_2001_1686.cif
_cod_data_source_block C2H3N4Na1O4
_cod_original_formula_sum 'C2 H3 N4 Na1 O4'
_cod_database_code 1532312

loop_
_symmetry_equiv_pos_as_xyz
x,y,z
-x,y+1/2,-z+1/2
-x,-y,-z
x,-y-1/2,z-1/2

loop_
_atom_site_label
_atom_site_type_symbol
_atom_site_fract_x
_atom_site_fract_y
_atom_site_fract_z
_atom_site_occupancy
_atom_site_U_iso_or_equiv
O1 O 0.0768 0.0085 0.2208 1 0.0
N2 N 0.1918 0.2277 0.4833 1 0.0
O2 O 0.3896 0.1496 0.7071 1 0.0
N3 N 0.2191 -0.0336 0.4256 1 0.0
N1 N 0.1119 0.2113 0.3639 1 0.0
N4 N 0.3473 0.0387 0.6342 1 0.0
Na1 Na 0.3699 0.0458 0.1171 1 0.0
C2 C 0.2503 0.0786 0.5117 1 0.0
O4 O 0.2971 0.881 -0.056 1 0.0
C1 C 0.1302 0.0558 0.3281 1 0.0
O3 O 0.3844 0.8968 0.6599 1 0.0
